data_4302042
loop_
_publ_author_name
'P. Bhyrappa'
'C. Arunkumar'
'B. Varghese'

_publ_contact_author_address 'Dept. of Chem., Indian Institute of Technology Madras, Chennai 600 036, India'
_publ_contact_author_email pbhyrappa@hotmail.com
_publ_contact_author_fax 091-44-2257-0509
_publ_contact_author_name 'P. Bhyrappa'
_publ_contact_author_phone 091-44-2257-4222
_publ_section_title
;
Influence of Mixed Substituents on the Macrocyclic Ring Distortions of Free
Base Porphyrins and Their Metal Complexes
;
_journal_name_full 'Inorganic Chemistry'
_journal_page_first 3954
_journal_page_last 3965
_journal_paper_doi 10.1021/ic801618m
_journal_volume 48
_journal_year 2009
_chemical_formula_moiety 'C73 H45 Cl4 N5 Zn, C2 H4 Cl2'
_chemical_formula_sum 'C75 H49 Cl6 N5 Zn'
_chemical_formula_weight 1298.26
_chemical_name_systematic
;
 ?
;
_space_group_IT_number 14
_symmetry_cell_setting monoclinic
_symmetry_space_group_name_Hall '-P 2yn'
_symmetry_space_group_name_H-M 'P 1 21/n 1'
_atom_sites_solution_hydrogens geom
_atom_sites_solution_primary direct
_atom_sites_solution_secondary difmap
_audit_creation_method SHELXL-97
_cell_angle_alpha 90.00
_cell_angle_beta 90.5380(10)
_cell_angle_gamma 90.00
_cell_formula_units_Z 4
_cell_length_a 13.6590(3)
_cell_length_b 12.4972(3)
_cell_length_c 36.3352(9)
_cell_measurement_reflns_used 8391
_cell_measurement_temperature 173(2)
_cell_measurement_theta_max 26.0
_cell_measurement_theta_min 3.3
_cell_volume 6202.1(3)
_computing_cell_refinement 'APEX2/SAINT (Bruker,2004)'
_computing_data_collection 'APEX2 (Bruker,2004)'
_computing_data_reduction 'SAINT/XPREP (Bruker,2004)'
_computing_molecular_graphics 'ORTEP32 (WINGX)'
_computing_publication_material 'SHELXL-97 (Sheldrick,1997)'
_computing_structure_refinement 'SHELXL-97 (Sheldrick, 1997)'
_computing_structure_solution 'SHELXS-97 (Sheldrick,1990)'
_diffrn_ambient_temperature 173(2)
_diffrn_measured_fraction_theta_full 1.000
_diffrn_measured_fraction_theta_max 1.000
_diffrn_measurement_device_type 'Bruker axs (Kappa Apex2) CCD diffractometer'
_diffrn_measurement_method '\w and \f scan'
_diffrn_radiation_monochromator graphite
_diffrn_radiation_source 'fine-focus sealed tube'
_diffrn_radiation_type MoK\a
_diffrn_radiation_wavelength 0.71073
_diffrn_reflns_av_R_equivalents 0.0286
_diffrn_reflns_av_sigmaI/netI 0.0342
_diffrn_reflns_limit_h_max 16
_diffrn_reflns_limit_h_min -16
_diffrn_reflns_limit_k_max 14
_diffrn_reflns_limit_k_min -14
_diffrn_reflns_limit_l_max 43
_diffrn_reflns_limit_l_min -43
_diffrn_reflns_number 42555
_diffrn_reflns_theta_full 25.00
_diffrn_reflns_theta_max 25.00
_diffrn_reflns_theta_min 1.12
_diffrn_standards_decay_% 0
_exptl_absorpt_coefficient_mu 0.704
_exptl_absorpt_correction_T_max 0.8662
_exptl_absorpt_correction_T_min 0.8218
_exptl_absorpt_correction_type multi-scan
_exptl_absorpt_process_details 'SADABS, 2004'
_exptl_crystal_colour purple
_exptl_crystal_density_diffrn 1.390
_exptl_crystal_density_method 'not measured'
_exptl_crystal_description block
_exptl_crystal_F_000 2664
_exptl_crystal_size_max 0.29
_exptl_crystal_size_mid 0.24
_exptl_crystal_size_min 0.21
_refine_diff_density_max 1.521
_refine_diff_density_min -1.747
_refine_diff_density_rms 0.095
_refine_ls_extinction_method none
_refine_ls_goodness_of_fit_ref 1.029
_refine_ls_hydrogen_treatment constr
_refine_ls_matrix_type full
_refine_ls_number_parameters 766
_refine_ls_number_reflns 10908
_refine_ls_number_restraints 34
_refine_ls_restrained_S_all 1.028
_refine_ls_R_factor_all 0.0916
_refine_ls_R_factor_gt 0.0702
_refine_ls_shift/su_max 0.000
_refine_ls_shift/su_mean 0.000
_refine_ls_structure_factor_coef Fsqd
_refine_ls_weighting_details 'calc w=1/[\s^2^(Fo^2^)+(0.0919P)^2^+22.1468P] where P=(Fo^2^+2Fc^2^)/3'
_refine_ls_weighting_scheme calc
_refine_ls_wR_factor_gt 0.1806
_refine_ls_wR_factor_ref 0.1986
_reflns_number_gt 8391
_reflns_number_total 10908
_reflns_threshold_expression >2sigma(I)
_cod_data_source_file ic801618m_si_003_1.cif
_cod_data_source_block ZnTPP(Ph)4Cl4(Py).C2H4Cl2
_cod_original_sg_symbol_H-M 'P 21/n'
_cod_database_code 4302042

loop_
_symmetry_equiv_pos_as_xyz
'x, y, z'
'-x+1/2, y+1/2, -z+1/2'
'-x, -y, -z'
'x-1/2, -y-1/2, z-1/2'

loop_
_atom_site_label
_atom_site_type_symbol
_atom_site_fract_x
_atom_site_fract_y
_atom_site_fract_z
_atom_site_U_iso_or_equiv
_atom_site_adp_type
_atom_site_occupancy
_atom_site_symmetry_multiplicity
_atom_site_calc_flag
_atom_site_refinement_flags
_atom_site_disorder_assembly
_atom_site_disorder_group
C1 C 0.1525(3) 0.4448(3) 0.12512(12) 0.0266(9) Uani 1 1 d . A .
C2 C 0.0539(3) 0.4170(4) 0.11367(12) 0.0307(10) Uani 1 1 d . . .
C3 C 0.0597(3) 0.3690(4) 0.08050(12) 0.0312(10) Uani 1 1 d . . .
C4 C 0.1619(3) 0.3636(3) 0.07068(12) 0.0275(9) Uani 1 1 d . A .
C5 C 0.2023(3) 0.3302(4) 0.03685(12) 0.0298(10) Uani 1 1 d . . .
C6 C 0.3032(3) 0.3208(3) 0.03009(12) 0.0284(9) Uani 1 1 d . A .
C7 C 0.3490(3) 0.3073(4) -0.00587(12) 0.0306(10) Uani 1 1 d . . .
C8 C 0.4469(3) 0.2944(4) 0.00058(12) 0.0311(10) Uani 1 1 d . . .
C9 C 0.4612(3) 0.2957(3) 0.04043(12) 0.0282(9) Uani 1 1 d . A .
C10 C 0.5486(3) 0.2666(4) 0.05923(12) 0.0312(10) Uani 1 1 d . . .
C11 C 0.5682(3) 0.2922(4) 0.09624(12) 0.0298(10) Uani 1 1 d . A .
C12 C 0.6468(4) 0.2524(4) 0.11958(13) 0.0369(11) Uani 1 1 d . . .
C13 C 0.6430(4) 0.3061(4) 0.15180(13) 0.0386(11) Uani 1 1 d . . .
C14 C 0.5595(3) 0.3780(4) 0.14989(12) 0.0295(10) Uani 1 1 d . A .
C15 C 0.5276(3) 0.4513(4) 0.17601(12) 0.0301(10) Uani 1 1 d . . .
C16 C 0.4361(3) 0.5039(3) 0.17405(11) 0.0278(9) Uani 1 1 d . A .
C17 C 0.4114(3) 0.6007(4) 0.19378(12) 0.0296(10) Uani 1 1 d . A .
C18 C 0.3130(3) 0.6164(4) 0.18902(12) 0.0286(9) Uani 1 1 d . . .
C19 C 0.2780(3) 0.5308(3) 0.16539(11) 0.0274(9) Uani 1 1 d . A .
C20 C 0.1806(3) 0.5117(3) 0.15440(12) 0.0278(9) Uani 1 1 d . . .
C21 C 0.1329(3) 0.3023(4) 0.00633(12) 0.0315(10) Uani 1 1 d . . .
C22 C 0.1103(4) 0.1957(4) -0.00008(14) 0.0448(12) Uani 1 1 d . . .
H22 H 0.1400 0.1427 0.0141 0.054 Uiso 1 1 calc R . .
C23 C 0.0439(4) 0.1674(5) -0.02742(16) 0.0548(15) Uani 1 1 d . . .
H23 H 0.0290 0.0958 -0.0316 0.066 Uiso 1 1 calc R . .
C24 C 0.0001(4) 0.2459(6) -0.04840(16) 0.0598(17) Uani 1 1 d . . .
H24 H -0.0446 0.2272 -0.0668 0.072 Uiso 1 1 calc R . .
C25 C 0.0218(4) 0.3504(5) -0.04240(15) 0.0557(15) Uani 1 1 d . . .
H25 H -0.0080 0.4029 -0.0568 0.067 Uiso 1 1 calc R . .
C26 C 0.0880(4) 0.3796(4) -0.01497(13) 0.0413(12) Uani 1 1 d . . .
H26 H 0.1022 0.4515 -0.0110 0.050 Uiso 1 1 calc R . .
C63 C 0.1015(3) 0.5733(4) 0.17323(13) 0.0336(10) Uani 1 1 d . A .
C64 C 0.0727(4) 0.5488(5) 0.20844(14) 0.0447(13) Uani 1 1 d . . .
H64 H 0.1042 0.4947 0.2215 0.054 Uiso 1 1 calc R A .
C65 C -0.0042(4) 0.6058(6) 0.22443(18) 0.0623(17) Uani 1 1 d . A .
H65 H -0.0242 0.5891 0.2481 0.075 Uiso 1 1 calc R . .
C66 C -0.0499(4) 0.6856(5) 0.2053(2) 0.0614(17) Uani 1 1 d . . .
H66 H -0.1003 0.7237 0.2163 0.074 Uiso 1 1 calc R A .
C67 C -0.0224(4) 0.7102(5) 0.1703(2) 0.0606(17) Uani 1 1 d . A .
H67 H -0.0535 0.7646 0.1572 0.073 Uiso 1 1 calc R . .
C68 C 0.05245(18) 0.6524(2) 0.15489(11) 0.0490(13) Uani 1 1 d . . .
H68 H 0.0705 0.6680 0.1309 0.059 Uiso 1 1 calc R A .
C57A C 0.26193(18) 0.7132(2) 0.20369(11) 0.017(2) Uani 0.587(4) 1 d PR A 1
C58A C 0.24804(18) 0.7227(2) 0.24140(11) 0.045(3) Uani 0.587(4) 1 d PR A 1
H58A H 0.2582 0.6640 0.2567 0.055 Uiso 0.587(4) 1 calc PR A 1
C59A C 0.21893(18) 0.8200(2) 0.25627(11) 0.078(4) Uani 0.587(4) 1 d PR A 1
H59A H 0.2096 0.8264 0.2815 0.093 Uiso 0.587(4) 1 calc PR A 1
C60A C 0.20371(18) 0.9078(2) 0.23344(11) 0.070(5) Uani 0.587(4) 1 d PR A 1
H60A H 0.1842 0.9729 0.2434 0.084 Uiso 0.587(4) 1 calc PR A 1
C61A C 0.21760(18) 0.8983(2) 0.19573(11) 0.073(5) Uani 0.587(4) 1 d PR A 1
H61A H 0.2074 0.9571 0.1805 0.087 Uiso 0.587(4) 1 calc PR A 1
C62A C 0.24671(18) 0.8010(2) 0.18086(11) 0.046(3) Uani 0.587(4) 1 d PR A 1
H62A H 0.2560 0.7947 0.1556 0.056 Uiso 0.587(4) 1 calc PR A 1
C57 C 0.26280(18) 0.7257(2) 0.19552(11) 0.058(7) Uani 0.413(4) 1 d PR A 2
C58 C 0.25427(18) 0.7461(2) 0.23297(11) 0.041(4) Uani 0.413(4) 1 d PR A 2
H58 H 0.2735 0.6946 0.2500 0.049 Uiso 0.413(4) 1 calc PR A 2
C59 C 0.21694(18) 0.8435(2) 0.24488(11) 0.042(4) Uani 0.413(4) 1 d PRU A 2
H59 H 0.2112 0.8571 0.2699 0.050 Uiso 0.413(4) 1 calc PR A 2
C60 C 0.18814(18) 0.9204(2) 0.21937(11) 0.049(5) Uani 0.413(4) 1 d PR A 2
H60 H 0.1632 0.9855 0.2273 0.058 Uiso 0.413(4) 1 calc PR A 2
C61 C 0.19667(18) 0.9000(2) 0.18193(11) 0.052(4) Uani 0.413(4) 1 d PR A 2
H61 H 0.1774 0.9515 0.1649 0.063 Uiso 0.413(4) 1 calc PR A 2
C62 C 0.23399(18) 0.8026(2) 0.17001(11) 0.057(5) Uani 0.413(4) 1 d PR A 2
H62 H 0.2397 0.7890 0.1450 0.069 Uiso 0.413(4) 1 calc PR A 2
C51 C 0.4816(3) 0.6807(4) 0.20881(14) 0.0340(11) Uani 1 1 d . . .
C52 C 0.4858(4) 0.7078(4) 0.24584(15) 0.0451(13) Uani 1 1 d . A .
H52 H 0.4452 0.6730 0.2624 0.054 Uiso 1 1 calc R . .
C53 C 0.5492(4) 0.7858(5) 0.25835(19) 0.0615(17) Uani 1 1 d . . .
H53 H 0.5515 0.8030 0.2833 0.074 Uiso 1 1 calc R A .
C54 C 0.6089(5) 0.8381(5) 0.2342(2) 0.071(2) Uani 1 1 d . A .
H54 H 0.6517 0.8904 0.2428 0.085 Uiso 1 1 calc R . .
C55 C 0.6060(5) 0.8135(5) 0.1971(2) 0.0680(19) Uani 1 1 d . . .
H55 H 0.6462 0.8494 0.1806 0.082 Uiso 1 1 calc R A .
C56 C 0.5419(4) 0.7344(4) 0.18461(17) 0.0497(13) Uani 1 1 d . A .
H56 H 0.5396 0.7175 0.1597 0.060 Uiso 1 1 calc R . .
C45 C 0.5867(3) 0.4728(4) 0.21026(12) 0.0302(10) Uani 1 1 d . . .
C46 C 0.5513(4) 0.4377(4) 0.24352(13) 0.0384(11) Uani 1 1 d . . .
H46 H 0.4941 0.3974 0.2441 0.046 Uiso 1 1 calc R . .
C47 C 0.5999(4) 0.4616(4) 0.27625(14) 0.0470(13) Uani 1 1 d . . .
H47 H 0.5762 0.4358 0.2984 0.056 Uiso 1 1 calc R . .
C48 C 0.6824(4) 0.5230(4) 0.27585(15) 0.0481(13) Uani 1 1 d . . .
H48 H 0.7136 0.5413 0.2978 0.058 Uiso 1 1 calc R . .
C49 C 0.7192(4) 0.5574(4) 0.24319(16) 0.0470(13) Uani 1 1 d . . .
H49 H 0.7759 0.5986 0.2430 0.056 Uiso 1 1 calc R . .
C50 C 0.6725(3) 0.5315(4) 0.21021(14) 0.0400(11) Uani 1 1 d . . .
H50 H 0.6991 0.5537 0.1880 0.048 Uiso 1 1 calc R . .
C39 C 0.6199(3) 0.2006(4) 0.03820(12) 0.0331(10) Uani 1 1 d . . .
C40 C 0.5940(4) 0.0992(4) 0.02674(16) 0.0488(13) Uani 1 1 d . . .
H40 H 0.5325 0.0723 0.0324 0.059 Uiso 1 1 calc R . .
C41 C 0.6589(5) 0.0367(5) 0.0068(2) 0.0674(19) Uani 1 1 d . . .
H41 H 0.6415 -0.0322 -0.0004 0.081 Uiso 1 1 calc R . .
C42 C 0.7501(5) 0.0779(6) -0.00238(19) 0.0656(18) Uani 1 1 d . . .
H42 H 0.7933 0.0375 -0.0163 0.079 Uiso 1 1 calc R . .
C43 C 0.7757(4) 0.1781(5) 0.00915(17) 0.0556(15) Uani 1 1 d . . .
H43 H 0.8368 0.2056 0.0032 0.067 Uiso 1 1 calc R . .
C44 C 0.7119(3) 0.2390(4) 0.02959(14) 0.0414(12) Uani 1 1 d . . .
H44 H 0.7309 0.3066 0.0377 0.050 Uiso 1 1 calc R . .
C33 C 0.5246(3) 0.3031(4) -0.02752(12) 0.0333(10) Uani 1 1 d . . .
C34 C 0.5306(5) 0.2366(5) -0.05754(16) 0.0599(16) Uani 1 1 d . . .
H34 H 0.4875 0.1794 -0.0602 0.072 Uiso 1 1 calc R . .
C35 C 0.6020(6) 0.2557(6) -0.08418(18) 0.079(2) Uani 1 1 d . . .
H35 H 0.6044 0.2124 -0.1050 0.094 Uiso 1 1 calc R . .
C36 C 0.6680(5) 0.3366(5) -0.08011(18) 0.0644(17) Uani 1 1 d . . .
H36 H 0.7174 0.3460 -0.0972 0.077 Uiso 1 1 calc R . .
C37 C 0.6610(4) 0.4033(5) -0.05086(16) 0.0532(14) Uani 1 1 d . . .
H37 H 0.7050 0.4595 -0.0481 0.064 Uiso 1 1 calc R . .
C38 C 0.5887(4) 0.3880(4) -0.02527(15) 0.0423(12) Uani 1 1 d . . .
H38 H 0.5830 0.4363 -0.0059 0.051 Uiso 1 1 calc R . .
C27 C 0.3062(3) 0.3216(4) -0.04328(12) 0.0356(11) Uani 1 1 d . . .
C28 C 0.2750(4) 0.2357(5) -0.06442(15) 0.0541(15) Uani 1 1 d . . .
H28 H 0.2774 0.1667 -0.0548 0.065 Uiso 1 1 calc R . .
C29 C 0.2400(5) 0.2525(7) -0.10014(17) 0.074(2) Uani 1 1 d . . .
H29 H 0.2181 0.1948 -0.1141 0.089 Uiso 1 1 calc R . .
C30 C 0.2377(5) 0.3531(8) -0.11468(17) 0.082(3) Uani 1 1 d . . .
H30 H 0.2140 0.3636 -0.1385 0.098 Uiso 1 1 calc R . .
C31 C 0.2695(5) 0.4371(7) -0.09476(19) 0.080(2) Uani 1 1 d . . .
H31 H 0.2704 0.5049 -0.1053 0.096 Uiso 1 1 calc R . .
C32 C 0.30118(3) 0.42362(3) -0.058607(11) 0.0584(16) Uani 1 1 d . . .
H32 H 0.3190 0.4829 -0.0446 0.070 Uiso 1 1 calc R . .
N1 N 0.21537(3) 0.40538(3) 0.099253(11) 0.0271(8) Uani 1 1 d R . .
N2 N 0.37406(3) 0.31928(3) 0.057116(11) 0.0288(8) Uani 1 1 d R . .
N3 N 0.51546(3) 0.36469(3) 0.115914(11) 0.0289(8) Uani 1 1 d R . .
N4 N 0.35546(3) 0.46679(3) 0.155312(11) 0.0273(8) Uani 1 1 d R . .
Cl2 Cl -0.04222(3) 0.32149(3) 0.057674(11) 0.0509(4) Uani 1 1 d R . .
Cl1 Cl -0.05282(3) 0.42727(3) 0.138002(11) 0.0477(3) Uani 1 1 d R . .
Cl4 Cl 0.71832(3) 0.28074(3) 0.188766(11) 0.0615(4) Uani 1 1 d R . .
Cl3 Cl 0.72705(3) 0.14966(3) 0.111622(11) 0.0672(5) Uani 1 1 d R . .
Zn1 Zn 0.36035(3) 0.36518(3) 0.110971(11) 0.02752(16) Uani 1 1 d R A .
N5 N 0.3593(4) 0.2059(3) 0.13274(11) 0.0572(8) Uani 1 1 d D . .
C69A C 0.3561(13) 0.2000(9) 0.17095(13) 0.0572(8) Uani 0.360(3) 1 d PD A 3
H69A H 0.3342 0.2592 0.1840 0.069 Uiso 0.360(3) 1 calc PR A 3
C70A C 0.3844(13) 0.1088(8) 0.1903(3) 0.0572(8) Uani 0.360(3) 1 d PD A 3
H70A H 0.3829 0.1066 0.2159 0.069 Uiso 0.360(3) 1 calc PR A 3
C71A C 0.4151(12) 0.0210(7) 0.1698(3) 0.0572(8) Uani 0.360(3) 1 d PD A 3
H71A H 0.4260 -0.0438 0.1818 0.069 Uiso 0.360(3) 1 calc PR A 3
C72A C 0.4300(12) 0.0270(9) 0.1320(3) 0.0572(8) Uani 0.360(3) 1 d PD A 3
H72A H 0.4646 -0.0255 0.1195 0.069 Uiso 0.360(3) 1 calc PR A 3
C73A C 0.3905(12) 0.1155(7) 0.1139(3) 0.0572(8) Uani 0.360(3) 1 d PD A 3
H73A H 0.3847 0.1140 0.0884 0.069 Uiso 0.360(3) 1 calc PR A 3
C69 C 0.4080(7) 0.1785(5) 0.16497(17) 0.0572(8) Uani 0.640(3) 1 d PD A 4
H69 H 0.4226 0.2315 0.1821 0.069 Uiso 0.640(3) 1 calc PR A 4
C70 C 0.4356(7) 0.0735(5) 0.17232(19) 0.0572(8) Uani 0.640(3) 1 d PD A 4
H70 H 0.4692 0.0563 0.1939 0.069 Uiso 0.640(3) 1 calc PR A 4
C71 C 0.4120(7) -0.0051(4) 0.1467(2) 0.0572(8) Uani 0.640(3) 1 d PD A 4
H71 H 0.4277 -0.0760 0.1518 0.069 Uiso 0.640(3) 1 calc PR A 4
C72 C 0.3654(7) 0.0201(4) 0.11364(18) 0.0572(8) Uani 0.640(3) 1 d PD A 4
H72 H 0.3524 -0.0325 0.0962 0.069 Uiso 0.640(3) 1 calc PR A 4
C73 C 0.3385(7) 0.1260(4) 0.10725(18) 0.0572(8) Uani 0.640(3) 1 d PD A 4
H73 H 0.3060 0.1436 0.0855 0.069 Uiso 0.640(3) 1 calc PR A 4
Cl5 Cl 0.8860(7) -0.1787(7) -0.1599(2) 0.1662(16) Uani 0.704(3) 1 d PD B 5
Cl6 Cl 0.8980(4) 0.0035(5) -0.09378(14) 0.1662(16) Uani 0.704(3) 1 d PD B 5
C74 C 0.9951(9) -0.1281(14) -0.1423(5) 0.1662(16) Uani 0.704(3) 1 d PD B 5
H74A H 1.0223 -0.1818 -0.1259 0.199 Uiso 0.704(3) 1 calc PR B 5
H74B H 1.0399 -0.1212 -0.1627 0.199 Uiso 0.704(3) 1 calc PR B 5
C75 C 0.9959(9) -0.0238(14) -0.1219(5) 0.1662(16) Uani 0.704(3) 1 d PD B 5
H75A H 1.0004 0.0333 -0.1399 0.199 Uiso 0.704(3) 1 calc PR B 5
H75B H 1.0551 -0.0212 -0.1070 0.199 Uiso 0.704(3) 1 calc PR B 5
Cl6A Cl 1.0797(4) 0.0172(4) -0.11538(16) 0.0658(14) Uani 0.296(3) 1 d PD C 6
C75A C 0.9994(10) -0.0860(11) -0.1056(4) 0.0658(14) Uani 0.296(3) 1 d PD C 6
H75C H 1.0373 -0.1498 -0.1107 0.079 Uiso 0.296(3) 1 calc PR C 6
H75D H 0.9942 -0.0834 -0.0790 0.079 Uiso 0.296(3) 1 calc PR C 6
C74A C 0.8979(8) -0.1159(15) -0.1179(4) 0.0658(14) Uani 0.296(3) 1 d PD C 6
H74C H 0.8592 -0.0509 -0.1188 0.079 Uiso 0.296(3) 1 calc PR C 6
H74D H 0.8699 -0.1612 -0.0991 0.079 Uiso 0.296(3) 1 calc PR C 6
Cl5A Cl 0.8833(7) -0.1805(6) -0.1597(3) 0.0658(14) Uani 0.296(3) 1 d PD C 6

loop_
_atom_site_aniso_label
_atom_site_aniso_U_11
_atom_site_aniso_U_22
_atom_site_aniso_U_33
_atom_site_aniso_U_23
_atom_site_aniso_U_13
_atom_site_aniso_U_12
C1 0.017(2) 0.030(2) 0.033(2) 0.0034(18) -0.0007(17) 0.0014(17)
C2 0.019(2) 0.036(2) 0.037(2) 0.002(2) 0.0007(18) 0.0020(19)
C3 0.023(2) 0.037(2) 0.034(2) 0.000(2) -0.0072(18) -0.0021(19)
C4 0.023(2) 0.028(2) 0.032(2) 0.0009(18) -0.0054(18) -0.0003(18)
C5 0.026(2) 0.031(2) 0.032(2) 0.0019(18) -0.0047(19) 0.0020(18)
C6 0.027(2) 0.029(2) 0.029(2) 0.0019(18) -0.0002(18) 0.0023(18)
C7 0.031(2) 0.032(2) 0.028(2) 0.0000(18) -0.0019(19) -0.0005(19)
C8 0.032(2) 0.031(2) 0.031(2) -0.0011(19) 0.0018(19) -0.0007(19)
C9 0.025(2) 0.029(2) 0.031(2) -0.0023(18) 0.0001(18) 0.0028(18)
C10 0.025(2) 0.034(2) 0.035(2) 0.0009(19) 0.0016(19) 0.0029(19)
C11 0.024(2) 0.031(2) 0.035(2) 0.0004(19) -0.0007(19) 0.0041(18)
C12 0.033(3) 0.037(3) 0.040(3) -0.002(2) -0.004(2) 0.016(2)
C13 0.032(3) 0.042(3) 0.042(3) 0.002(2) -0.009(2) 0.013(2)
C14 0.024(2) 0.031(2) 0.033(2) 0.0028(19) -0.0021(18) 0.0025(18)
C15 0.026(2) 0.031(2) 0.033(2) 0.0020(19) -0.0045(19) 0.0030(19)
C16 0.025(2) 0.031(2) 0.028(2) -0.0006(18) -0.0046(18) 0.0011(18)
C17 0.030(2) 0.029(2) 0.029(2) -0.0012(18) -0.0020(19) 0.0007(19)
C18 0.027(2) 0.029(2) 0.030(2) -0.0016(18) 0.0017(18) 0.0028(19)
C19 0.026(2) 0.030(2) 0.026(2) 0.0020(18) -0.0006(18) 0.0017(18)
C20 0.023(2) 0.029(2) 0.031(2) 0.0018(18) 0.0006(18) 0.0014(18)
C21 0.026(2) 0.042(3) 0.027(2) -0.0031(19) -0.0004(18) 0.003(2)
C22 0.045(3) 0.043(3) 0.047(3) -0.002(2) -0.010(2) -0.001(2)
C23 0.056(4) 0.057(4) 0.051(3) -0.012(3) -0.006(3) -0.014(3)
C24 0.048(3) 0.086(5) 0.045(3) -0.008(3) -0.019(3) -0.013(3)
C25 0.051(4) 0.071(4) 0.046(3) 0.012(3) -0.019(3) 0.005(3)
C26 0.041(3) 0.045(3) 0.038(3) 0.002(2) -0.009(2) 0.003(2)
C63 0.023(2) 0.038(3) 0.040(3) -0.006(2) -0.0006(19) -0.003(2)
C64 0.027(3) 0.063(3) 0.044(3) -0.002(3) 0.003(2) -0.005(2)
C65 0.039(3) 0.092(5) 0.056(4) -0.011(3) 0.016(3) -0.005(3)
C66 0.041(3) 0.057(4) 0.087(5) -0.019(3) 0.019(3) 0.003(3)
C67 0.039(3) 0.049(3) 0.094(5) -0.001(3) 0.002(3) 0.013(3)
C68 0.042(3) 0.044(3) 0.061(3) -0.003(3) 0.002(3) 0.009(2)
C57A 0.014(5) 0.017(4) 0.019(4) -0.005(3) 0.001(3) 0.006(3)
C58A 0.054(7) 0.051(6) 0.032(5) -0.012(5) 0.024(5) 0.000(5)
C59A 0.074(10) 0.096(11) 0.064(8) -0.025(8) 0.026(7) -0.001(8)
C60A 0.043(7) 0.063(10) 0.104(12) -0.047(8) -0.001(7) 0.007(7)
C61A 0.059(8) 0.031(7) 0.128(14) 0.025(7) -0.036(9) 0.013(5)
C62A 0.071(8) 0.025(6) 0.042(5) 0.023(4) -0.005(5) 0.020(5)
C57 0.032(11) 0.098(19) 0.045(8) -0.018(10) 0.022(7) -0.043(11)
C58 0.027(8) 0.030(7) 0.064(11) 0.022(8) -0.009(7) -0.002(6)
C59 0.044(7) 0.037(7) 0.043(6) -0.010(6) 0.007(5) 0.014(6)
C60 0.024(7) 0.046(10) 0.076(12) -0.030(8) 0.021(8) 0.002(7)
C61 0.037(8) 0.043(9) 0.078(11) 0.003(7) -0.002(8) 0.015(7)
C62 0.065(12) 0.074(13) 0.033(7) -0.007(7) -0.006(7) 0.017(10)
C51 0.023(2) 0.030(2) 0.049(3) -0.004(2) -0.008(2) 0.0028(19)
C52 0.035(3) 0.048(3) 0.052(3) -0.013(3) -0.006(2) 0.000(2)
C53 0.048(4) 0.062(4) 0.074(4) -0.031(3) -0.015(3) 0.000(3)
C54 0.057(4) 0.044(3) 0.111(6) -0.014(4) -0.025(4) -0.015(3)
C55 0.054(4) 0.052(4) 0.099(5) 0.019(4) -0.009(4) -0.018(3)
C56 0.044(3) 0.044(3) 0.061(3) 0.008(3) -0.006(3) -0.004(3)
C45 0.024(2) 0.031(2) 0.035(2) 0.0002(19) -0.0074(19) 0.0054(19)
C46 0.035(3) 0.041(3) 0.039(3) 0.002(2) -0.002(2) -0.001(2)
C47 0.064(4) 0.046(3) 0.031(3) 0.004(2) -0.003(2) 0.006(3)
C48 0.051(3) 0.049(3) 0.044(3) -0.005(2) -0.018(3) 0.005(3)
C49 0.030(3) 0.049(3) 0.062(3) -0.005(3) -0.015(2) -0.001(2)
C50 0.029(3) 0.047(3) 0.044(3) 0.006(2) 0.000(2) 0.000(2)
C39 0.030(2) 0.036(3) 0.033(2) -0.005(2) -0.004(2) 0.008(2)
C40 0.039(3) 0.040(3) 0.067(4) -0.008(3) -0.003(3) 0.004(2)
C41 0.069(4) 0.040(3) 0.093(5) -0.025(3) -0.007(4) 0.014(3)
C42 0.050(4) 0.071(4) 0.076(4) -0.024(4) 0.006(3) 0.024(3)
C43 0.030(3) 0.069(4) 0.068(4) -0.011(3) 0.011(3) 0.008(3)
C44 0.028(3) 0.048(3) 0.048(3) -0.010(2) 0.000(2) -0.001(2)
C33 0.031(2) 0.035(3) 0.033(2) 0.001(2) 0.002(2) 0.003(2)
C34 0.062(4) 0.061(4) 0.057(3) -0.024(3) 0.020(3) -0.012(3)
C35 0.095(6) 0.085(5) 0.056(4) -0.029(4) 0.034(4) -0.008(4)
C36 0.067(4) 0.066(4) 0.060(4) 0.007(3) 0.025(3) -0.005(3)
C37 0.054(4) 0.044(3) 0.062(4) 0.009(3) 0.013(3) -0.009(3)
C38 0.040(3) 0.039(3) 0.048(3) -0.001(2) 0.008(2) 0.002(2)
C27 0.029(2) 0.051(3) 0.027(2) 0.000(2) -0.0011(19) -0.001(2)
C28 0.059(4) 0.064(4) 0.039(3) -0.007(3) -0.005(3) -0.004(3)
C29 0.071(5) 0.112(6) 0.039(3) -0.015(4) -0.012(3) -0.020(4)
C30 0.063(4) 0.142(8) 0.039(3) 0.026(4) -0.013(3) -0.040(5)
C31 0.070(5) 0.101(6) 0.069(4) 0.051(4) -0.028(4) -0.031(4)
C32 0.059(4) 0.061(4) 0.055(3) 0.020(3) -0.022(3) -0.017(3)
N1 0.0227(19) 0.0303(19) 0.0282(18) -0.0010(15) -0.0006(15) -0.0003(15)
N2 0.0234(19) 0.036(2) 0.0271(18) 0.0009(16) -0.0036(15) 0.0059(16)
N3 0.0227(19) 0.0311(19) 0.0328(19) 0.0013(16) -0.0039(15) 0.0043(16)
N4 0.0203(18) 0.0296(19) 0.0319(19) -0.0018(15) -0.0049(15) 0.0040(15)
Cl2 0.0248(6) 0.0808(10) 0.0469(7) -0.0154(7) -0.0069(5) -0.0078(6)
Cl1 0.0218(6) 0.0705(9) 0.0507(7) -0.0136(6) 0.0039(5) -0.0030(6)
Cl4 0.0623(9) 0.0757(10) 0.0461(7) -0.0105(7) -0.0250(7) 0.0409(8)
Cl3 0.0684(10) 0.0782(11) 0.0548(8) -0.0151(7) -0.0159(7) 0.0530(9)
Zn1 0.0231(3) 0.0302(3) 0.0291(3) -0.0014(2) -0.0028(2) 0.0038(2)
N5 0.078(2) 0.0384(15) 0.0551(17) 0.0055(13) -0.0130(16) -0.0035(15)
C69A 0.078(2) 0.0384(15) 0.0551(17) 0.0055(13) -0.0130(16) -0.0035(15)
C70A 0.078(2) 0.0384(15) 0.0551(17) 0.0055(13) -0.0130(16) -0.0035(15)
C71A 0.078(2) 0.0384(15) 0.0551(17) 0.0055(13) -0.0130(16) -0.0035(15)
C72A 0.078(2) 0.0384(15) 0.0551(17) 0.0055(13) -0.0130(16) -0.0035(15)
C73A 0.078(2) 0.0384(15) 0.0551(17) 0.0055(13) -0.0130(16) -0.0035(15)
C69 0.078(2) 0.0384(15) 0.0551(17) 0.0055(13) -0.0130(16) -0.0035(15)
C70 0.078(2) 0.0384(15) 0.0551(17) 0.0055(13) -0.0130(16) -0.0035(15)
C71 0.078(2) 0.0384(15) 0.0551(17) 0.0055(13) -0.0130(16) -0.0035(15)
C72 0.078(2) 0.0384(15) 0.0551(17) 0.0055(13) -0.0130(16) -0.0035(15)
C73 0.078(2) 0.0384(15) 0.0551(17) 0.0055(13) -0.0130(16) -0.0035(15)
Cl5 0.200(4) 0.173(3) 0.126(3) -0.042(2) 0.002(2) -0.017(3)
Cl6 0.200(4) 0.173(3) 0.126(3) -0.042(2) 0.002(2) -0.017(3)
C74 0.200(4) 0.173(3) 0.126(3) -0.042(2) 0.002(2) -0.017(3)
C75 0.200(4) 0.173(3) 0.126(3) -0.042(2) 0.002(2) -0.017(3)
Cl6A 0.069(3) 0.045(2) 0.084(3) 0.0211(19) 0.007(2) 0.0183(18)
C75A 0.069(3) 0.045(2) 0.084(3) 0.0211(19) 0.007(2) 0.0183(18)
C74A 0.069(3) 0.045(2) 0.084(3) 0.0211(19) 0.007(2) 0.0183(18)
Cl5A 0.069(3) 0.045(2) 0.084(3) 0.0211(19) 0.007(2) 0.0183(18)

loop_
_atom_type_symbol
_atom_type_description
_atom_type_scat_dispersion_real
_atom_type_scat_dispersion_imag
_atom_type_scat_source
C C 0.0033 0.0016 'International Tables Vol C Tables 4.2.6.8 and 6.1.1.4'
H H 0.0000 0.0000 'International Tables Vol C Tables 4.2.6.8 and 6.1.1.4'
N N 0.0061 0.0033 'International Tables Vol C Tables 4.2.6.8 and 6.1.1.4'
Cl Cl 0.1484 0.1585 'International Tables Vol C Tables 4.2.6.8 and 6.1.1.4'
Zn Zn 0.2839 1.4301 'International Tables Vol C Tables 4.2.6.8 and 6.1.1.4'

loop_
_geom_angle_atom_site_label_1
_geom_angle_atom_site_label_2
_geom_angle_atom_site_label_3
_geom_angle
_geom_angle_site_symmetry_1
_geom_angle_site_symmetry_3
_geom_angle_publ_flag
N1 C1 C20 124.41 . . ?
N1 C1 C2 107.68 . . ?
C20 C1 C2 127.4(4) . . ?
C3 C2 C1 107.5(4) . . ?
C3 C2 Cl1 123.40 . . ?
C1 C2 Cl1 128.76 . . ?
C2 C3 C4 107.9(4) . . ?
C2 C3 Cl2 122.03 . . ?
C4 C3 Cl2 130.10 . . ?
N1 C4 C5 124.22 . . ?
N1 C4 C3 107.75 . . ?
C5 C4 C3 127.9(4) . . ?
C6 C5 C4 124.6(4) . . ?
C6 C5 C21 117.8(4) . . ?
C4 C5 C21 117.6(4) . . ?
N2 C6 C5 124.16 . . ?
N2 C6 C7 109.43 . . ?
C5 C6 C7 126.4(4) . . ?
C8 C7 C6 106.6(4) . . ?
C8 C7 C27 123.2(4) . . ?
C6 C7 C27 129.5(4) . . ?
C7 C8 C9 106.9(4) . . ?
C7 C8 C33 125.4(4) . . ?
C9 C8 C33 126.3(4) . . ?
N2 C9 C10 124.89 . . ?
N2 C9 C8 109.39 . . ?
C10 C9 C8 125.4(4) . . ?
C11 C10 C9 123.7(4) . . ?
C11 C10 C39 119.7(4) . . ?
C9 C10 C39 116.5(4) . . ?
N3 C11 C10 123.77 . . ?
N3 C11 C12 108.25 . . ?
C10 C11 C12 128.0(4) . . ?
C13 C12 C11 107.6(4) . . ?
C13 C12 Cl3 123.23 . . ?
C11 C12 Cl3 129.00 . . ?
C12 C13 C14 107.6(4) . . ?
C12 C13 Cl4 124.03 . . ?
C14 C13 Cl4 128.09 . . ?
N3 C14 C15 123.60 . . ?
N3 C14 C13 107.69 . . ?
C15 C14 C13 128.7(4) . . ?
C14 C15 C16 123.6(4) . . ?
C14 C15 C45 120.9(4) . . ?
C16 C15 C45 115.3(4) . . ?
N4 C16 C15 125.02 . . ?
N4 C16 C17 109.81 . . ?
C15 C16 C17 125.0(4) . . ?
C18 C17 C16 106.9(4) . . ?
C18 C17 C51 125.5(4) . . ?
C16 C17 C51 126.3(4) . . ?
C17 C18 C19 106.7(4) . . ?
C17 C18 C57A 122.1(4) . . ?
C19 C18 C57A 130.9(4) . . ?
C17 C18 C57 122.9(4) . . ?
C19 C18 C57 126.7(4) . . ?
N4 C19 C20 123.55 . . ?
N4 C19 C18 109.62 . . ?
C20 C19 C18 126.8(4) . . ?
C1 C20 C19 124.6(4) . . ?
C1 C20 C63 117.3(4) . . ?
C19 C20 C63 117.9(4) . . ?
C26 C21 C22 118.8(4) . . ?
C26 C21 C5 121.9(4) . . ?
C22 C21 C5 119.2(4) . . ?
C23 C22 C21 120.6(5) . . ?
C23 C22 H22 119.7 . . ?
C21 C22 H22 119.7 . . ?
C24 C23 C22 119.6(6) . . ?
C24 C23 H23 120.2 . . ?
C22 C23 H23 120.2 . . ?
C25 C24 C23 120.3(5) . . ?
C25 C24 H24 119.9 . . ?
C23 C24 H24 119.9 . . ?
C24 C25 C26 120.5(5) . . ?
C24 C25 H25 119.7 . . ?
C26 C25 H25 119.7 . . ?
C21 C26 C25 120.1(5) . . ?
C21 C26 H26 119.9 . . ?
C25 C26 H26 119.9 . . ?
C68 C63 C64 118.1(4) . . ?
C68 C63 C20 120.1(4) . . ?
C64 C63 C20 121.7(4) . . ?
C63 C64 C65 119.7(6) . . ?
C63 C64 H64 120.2 . . ?
C65 C64 H64 120.2 . . ?
C66 C65 C64 120.2(6) . . ?
C66 C65 H65 119.9 . . ?
C64 C65 H65 119.9 . . ?
C65 C66 C67 120.7(6) . . ?
C65 C66 H66 119.6 . . ?
C67 C66 H66 119.6 . . ?
C66 C67 C68 118.3(6) . . ?
C66 C67 H67 120.9 . . ?
C68 C67 H67 120.9 . . ?
C63 C68 C67 123.0(5) . . ?
C63 C68 H68 118.5 . . ?
C67 C68 H68 118.5 . . ?
C58A C57A C62A 120.0 . . ?
C58A C57A C18 119.2(2) . . ?
C62A C57A C18 119.5(2) . . ?
C59A C58A C57A 120.0 . . ?
C59A C58A H58A 120.0 . . ?
C57A C58A H58A 120.0 . . ?
C60A C59A C58A 120.0 . . ?
C60A C59A H59A 120.0 . . ?
C58A C59A H59A 120.0 . . ?
C59A C60A C61A 120.0 . . ?
C59A C60A H60A 120.0 . . ?
C61A C60A H60A 120.0 . . ?
C60A C61A C62A 120.0 . . ?
C60A C61A H61A 120.0 . . ?
C62A C61A H61A 120.0 . . ?
C57A C62A C61A 120.0 . . ?
C57A C62A H62A 120.0 . . ?
C61A C62A H62A 120.0 . . ?
C62 C57 C58 120.0 . . ?
C62 C57 C18 129.2(2) . . ?
C58 C57 C18 110.7(2) . . ?
C59 C58 C57 120.0 . . ?
C59 C58 H58 120.0 . . ?
C57 C58 H58 120.0 . . ?
C60 C59 C58 120.0 . . ?
C60 C59 H59 120.0 . . ?
C58 C59 H59 120.0 . . ?
C59 C60 C61 120.0 . . ?
C59 C60 H60 120.0 . . ?
C61 C60 H60 120.0 . . ?
C60 C61 C62 120.0 . . ?
C60 C61 H61 120.0 . . ?
C62 C61 H61 120.0 . . ?
C57 C62 C61 120.0 . . ?
C57 C62 H62 120.0 . . ?
C61 C62 H62 120.0 . . ?
C56 C51 C52 118.5(5) . . ?
C56 C51 C17 118.6(5) . . ?
C52 C51 C17 122.8(5) . . ?
C53 C52 C51 120.8(6) . . ?
C53 C52 H52 119.6 . . ?
C51 C52 H52 119.6 . . ?
C54 C53 C52 120.2(6) . . ?
C54 C53 H53 119.9 . . ?
C52 C53 H53 119.9 . . ?
C53 C54 C55 120.5(6) . . ?
C53 C54 H54 119.8 . . ?
C55 C54 H54 119.8 . . ?
C54 C55 C56 119.1(6) . . ?
C54 C55 H55 120.5 . . ?
C56 C55 H55 120.5 . . ?
C51 C56 C55 120.9(6) . . ?
C51 C56 H56 119.5 . . ?
C55 C56 H56 119.5 . . ?
C46 C45 C50 118.3(4) . . ?
C46 C45 C15 118.7(4) . . ?
C50 C45 C15 122.9(4) . . ?
C45 C46 C47 120.9(5) . . ?
C45 C46 H46 119.5 . . ?
C47 C46 H46 119.5 . . ?
C48 C47 C46 120.0(5) . . ?
C48 C47 H47 120.0 . . ?
C46 C47 H47 120.0 . . ?
C49 C48 C47 119.9(5) . . ?
C49 C48 H48 120.1 . . ?
C47 C48 H48 120.1 . . ?
C48 C49 C50 120.5(5) . . ?
C48 C49 H49 119.8 . . ?
C50 C49 H49 119.8 . . ?
C45 C50 C49 120.3(5) . . ?
C45 C50 H50 119.8 . . ?
C49 C50 H50 119.8 . . ?
C40 C39 C44 118.8(5) . . ?
C40 C39 C10 119.7(4) . . ?
C44 C39 C10 121.5(4) . . ?
C39 C40 C41 120.7(5) . . ?
C39 C40 H40 119.7 . . ?
C41 C40 H40 119.7 . . ?
C40 C41 C42 119.6(6) . . ?
C40 C41 H41 120.2 . . ?
C42 C41 H41 120.2 . . ?
C43 C42 C41 119.6(5) . . ?
C43 C42 H42 120.2 . . ?
C41 C42 H42 120.2 . . ?
C42 C43 C44 120.7(6) . . ?
C42 C43 H43 119.7 . . ?
C44 C43 H43 119.7 . . ?
C43 C44 C39 120.7(5) . . ?
C43 C44 H44 119.7 . . ?
C39 C44 H44 119.7 . . ?
C34 C33 C38 118.1(5) . . ?
C34 C33 C8 123.4(5) . . ?
C38 C33 C8 118.3(4) . . ?
C33 C34 C35 119.5(6) . . ?
C33 C34 H34 120.3 . . ?
C35 C34 H34 120.3 . . ?
C36 C35 C34 121.1(6) . . ?
C36 C35 H35 119.5 . . ?
C34 C35 H35 119.5 . . ?
C37 C36 C35 119.4(6) . . ?
C37 C36 H36 120.3 . . ?
C35 C36 H36 120.3 . . ?
C36 C37 C38 120.1(6) . . ?
C36 C37 H37 120.0 . . ?
C38 C37 H37 120.0 . . ?
C37 C38 C33 121.8(5) . . ?
C37 C38 H38 119.1 . . ?
C33 C38 H38 119.1 . . ?
C28 C27 C32 118.3(4) . . ?
C28 C27 C7 122.0(5) . . ?
C32 C27 C7 119.6(4) . . ?
C27 C28 C29 120.0(6) . . ?
C27 C28 H28 120.0 . . ?
C29 C28 H28 120.0 . . ?
C30 C29 C28 120.4(6) . . ?
C30 C29 H29 119.8 . . ?
C28 C29 H29 119.8 . . ?
C31 C30 C29 120.3(6) . . ?
C31 C30 H30 119.8 . . ?
C29 C30 H30 119.8 . . ?
C30 C31 C32 120.6(6) . . ?
C30 C31 H31 119.7 . . ?
C32 C31 H31 119.7 . . ?
C31 C32 C27 120.2(4) . . ?
C31 C32 H32 119.9 . . ?
C27 C32 H32 119.9 . . ?
C4 N1 C1 108.92 . . ?
C4 N1 Zn1 124.27 . . ?
C1 N1 Zn1 123.16 . . ?
C6 N2 C9 107.19 . . ?
C6 N2 Zn1 127.53 . . ?
C9 N2 Zn1 124.69 . . ?
C11 N3 C14 108.75 . . ?
C11 N3 Zn1 119.26 . . ?
C14 N3 Zn1 120.12 . . ?
C16 N4 C19 106.67 . . ?
C16 N4 Zn1 124.56 . . ?
C19 N4 Zn1 126.73 . . ?
N2 Zn1 N4 157.9 . . ?
N2 Zn1 N1 88.1 . . ?
N4 Zn1 N1 88.5 . . ?
N2 Zn1 N3 88.9 . . ?
N4 Zn1 N3 88.6 . . ?
N1 Zn1 N3 164.4 . . ?
N2 Zn1 N5 95.36 . . ?
N4 Zn1 N5 106.54 . . ?
N1 Zn1 N5 106.85 . . ?
N3 Zn1 N5 88.64 . . ?
C69 N5 C73 118.6(5) . . ?
C69 N5 C73A 93.9(6) . . ?
C73 N5 C69A 128.2(7) . . ?
C73A N5 C69A 117.4(8) . . ?
C69 N5 Zn1 122.5(4) . . ?
C73 N5 Zn1 115.1(3) . . ?
C73A N5 Zn1 124.8(6) . . ?
C69A N5 Zn1 114.7(5) . . ?
N5 C69A C70A 122.4(8) . . ?
N5 C69A H69A 118.8 . . ?
C70A C69A H69A 118.8 . . ?
C71A C70A C69A 117.4(8) . . ?
C71A C70A H70A 121.3 . . ?
C69A C70A H70A 121.3 . . ?
C70A C71A C72A 122.1(8) . . ?
C70A C71A H71A 118.9 . . ?
C72A C71A H71A 118.9 . . ?
C71A C72A C73A 116.7(8) . . ?
C71A C72A H72A 121.7 . . ?
C73A C72A H72A 121.7 . . ?
N5 C73A C72A 122.1(8) . . ?
N5 C73A H73A 118.9 . . ?
C72A C73A H73A 118.9 . . ?
N5 C69 C70 121.6(5) . . ?
N5 C69 H69 119.2 . . ?
C70 C69 H69 119.2 . . ?
C71 C70 C69 118.5(5) . . ?
C71 C70 H70 120.7 . . ?
C69 C70 H70 120.7 . . ?
C70 C71 C72 121.3(5) . . ?
C70 C71 H71 119.3 . . ?
C72 C71 H71 119.3 . . ?
C71 C72 C73 118.5(5) . . ?
C71 C72 H72 120.7 . . ?
C73 C72 H72 120.7 . . ?
N5 C73 C72 121.4(5) . . ?
N5 C73 H73 119.3 . . ?
C72 C73 H73 119.3 . . ?
C75 C74 Cl5 120.1(12) . . ?
C75 C74 H74A 107.3 . . ?
Cl5 C74 H74A 107.3 . . ?
C75 C74 H74B 107.3 . . ?
Cl5 C74 H74B 107.3 . . ?
H74A C74 H74B 106.9 . . ?
C74 C75 Cl6 117.5(11) . . ?
C74 C75 H75A 107.9 . . ?
Cl6 C75 H75A 107.9 . . ?
C74 C75 H75B 107.9 . . ?
Cl6 C75 H75B 107.9 . . ?
H75A C75 H75B 107.2 . . ?
C74A C75A Cl6A 135.1(12) . . ?
C74A C75A H75C 103.4 . . ?
Cl6A C75A H75C 103.4 . . ?
C74A C75A H75D 103.4 . . ?
Cl6A C75A H75D 103.4 . . ?
H75C C75A H75D 105.2 . . ?
C75A C74A Cl5A 118.6(4) . . ?
C75A C74A H74C 107.7 . . ?
Cl5A C74A H74C 107.7 . . ?
C75A C74A H74D 107.7 . . ?
Cl5A C74A H74D 107.7 . . ?
H74C C74A H74D 107.1 . . ?

loop_
_geom_bond_atom_site_label_1
_geom_bond_atom_site_label_2
_geom_bond_distance
_geom_bond_site_symmetry_2
_geom_bond_publ_flag
C1 N1 1.37064 . ?
C1 C20 1.405(6) . ?
C1 C2 1.447(6) . ?
C2 C3 1.349(6) . ?
C2 Cl1 1.71673 . ?
C3 C4 1.445(6) . ?
C3 Cl2 1.71952 . ?
C4 N1 1.36736 . ?
C4 C5 1.415(6) . ?
C5 C6 1.407(6) . ?
C5 C21 1.494(6) . ?
C6 N2 1.37245 . ?
C6 C7 1.464(6) . ?
C7 C8 1.365(6) . ?
C7 C27 1.485(6) . ?
C8 C9 1.459(6) . ?
C8 C33 1.484(6) . ?
C9 N2 1.37283 . ?
C9 C10 1.417(6) . ?
C10 C11 1.406(6) . ?
C10 C39 1.492(6) . ?
C11 N3 1.36394 . ?
C11 C12 1.450(6) . ?
C12 C13 1.350(7) . ?
C12 Cl3 1.71454 . ?
C13 C14 1.453(6) . ?
C13 Cl4 1.71377 . ?
C14 N3 1.37827 . ?
C14 C15 1.393(6) . ?
C15 C16 1.413(6) . ?
C15 C45 1.501(6) . ?
C16 N4 1.37032 . ?
C16 C17 1.448(6) . ?
C17 C18 1.367(6) . ?
C17 C51 1.485(6) . ?
C18 C19 1.450(6) . ?
C18 C57A 1.498(5) . ?
C18 C57 1.548(5) . ?
C19 N4 1.37866 . ?
C19 C20 1.405(6) . ?
C20 C63 1.497(6) . ?
C21 C26 1.377(7) . ?
C21 C22 1.387(7) . ?
C22 C23 1.384(7) . ?
C22 H22 0.9300 . ?
C23 C24 1.376(9) . ?
C23 H23 0.9300 . ?
C24 C25 1.356(9) . ?
C24 H24 0.9300 . ?
C25 C26 1.389(7) . ?
C25 H25 0.9300 . ?
C26 H26 0.9300 . ?
C63 C68 1.365(6) . ?
C63 C64 1.376(7) . ?
C64 C65 1.400(8) . ?
C64 H64 0.9300 . ?
C65 C66 1.363(9) . ?
C65 H65 0.9300 . ?
C66 C67 1.365(9) . ?
C66 H66 0.9300 . ?
C67 C68 1.375(6) . ?
C67 H67 0.9300 . ?
C68 H68 0.9300 . ?
C57A C58A 1.3901 . ?
C57A C62A 1.3901 . ?
C58A C59A 1.3900 . ?
C58A H58A 0.9300 . ?
C59A C60A 1.3900 . ?
C59A H59A 0.9300 . ?
C60A C61A 1.3900 . ?
C60A H60A 0.9300 . ?
C61A C62A 1.3901 . ?
C61A H61A 0.9300 . ?
C62A H62A 0.9300 . ?
C57 C62 1.3900 . ?
C57 C58 1.3901 . ?
C58 C59 1.3900 . ?
C58 H58 0.9300 . ?
C59 C60 1.3899 . ?
C59 H59 0.9300 . ?
C60 C61 1.3900 . ?
C60 H60 0.9300 . ?
C61 C62 1.3900 . ?
C61 H61 0.9300 . ?
C62 H62 0.9300 . ?
C51 C56 1.384(7) . ?
C51 C52 1.388(7) . ?
C52 C53 1.379(8) . ?
C52 H52 0.9300 . ?
C53 C54 1.368(10) . ?
C53 H53 0.9300 . ?
C54 C55 1.385(10) . ?
C54 H54 0.9300 . ?
C55 C56 1.393(8) . ?
C55 H55 0.9300 . ?
C56 H56 0.9300 . ?
C45 C46 1.377(7) . ?
C45 C50 1.382(7) . ?
C46 C47 1.389(7) . ?
C46 H46 0.9300 . ?
C47 C48 1.363(8) . ?
C47 H47 0.9300 . ?
C48 C49 1.363(8) . ?
C48 H48 0.9300 . ?
C49 C50 1.391(7) . ?
C49 H49 0.9300 . ?
C50 H50 0.9300 . ?
C39 C40 1.379(7) . ?
C39 C44 1.384(7) . ?
C40 C41 1.391(8) . ?
C40 H40 0.9300 . ?
C41 C42 1.391(9) . ?
C41 H41 0.9300 . ?
C42 C43 1.365(9) . ?
C42 H42 0.9300 . ?
C43 C44 1.380(7) . ?
C43 H43 0.9300 . ?
C44 H44 0.9300 . ?
C33 C34 1.374(7) . ?
C33 C38 1.378(7) . ?
C34 C35 1.401(9) . ?
C34 H34 0.9300 . ?
C35 C36 1.362(10) . ?
C35 H35 0.9300 . ?
C36 C37 1.355(9) . ?
C36 H36 0.9300 . ?
C37 C38 1.375(7) . ?
C37 H37 0.9300 . ?
C38 H38 0.9300 . ?
C27 C28 1.385(7) . ?
C27 C32 1.393(5) . ?
C28 C29 1.395(8) . ?
C28 H28 0.9300 . ?
C29 C30 1.363(11) . ?
C29 H29 0.9300 . ?
C30 C31 1.346(11) . ?
C30 H30 0.9300 . ?
C31 C32 1.389(6) . ?
C31 H31 0.9300 . ?
C32 H32 0.9300 . ?
N1 Zn1 2.0831 . ?
N2 Zn1 2.0495 . ?
N3 Zn1 2.1246 . ?
N4 Zn1 2.0530 . ?
Zn1 N5 2.14205 . ?
N5 C69 1.384(3) . ?
N5 C73 1.390(3) . ?
N5 C73A 1.390(3) . ?
N5 C69A 1.391(3) . ?
C69A C70A 1.393(3) . ?
C69A H69A 0.9300 . ?
C70A C71A 1.392(3) . ?
C70A H70A 0.9300 . ?
C71A C72A 1.393(3) . ?
C71A H71A 0.9300 . ?
C72A C73A 1.393(3) . ?
C72A H72A 0.9300 . ?
C73A H73A 0.9300 . ?
C69 C70 1.390(3) . ?
C69 H69 0.9300 . ?
C70 C71 1.390(3) . ?
C70 H70 0.9300 . ?
C71 C72 1.391(3) . ?
C71 H71 0.9300 . ?
C72 C73 1.391(3) . ?
C72 H72 0.9300 . ?
C73 H73 0.9300 . ?
Cl5 C74 1.735(4) . ?
Cl6 C75 1.726(4) . ?
C74 C75 1.499(4) . ?
C74 H74A 0.9700 . ?
C74 H74B 0.9700 . ?
C75 H75A 0.9700 . ?
C75 H75B 0.9700 . ?
Cl6A C75A 1.733(4) . ?
C75A C74A 1.500(4) . ?
C75A H75C 0.9700 . ?
C75A H75D 0.9700 . ?
C74A Cl5A 1.730(4) . ?
C74A H74C 0.9700 . ?
C74A H74D 0.9700 . ?

loop_
_geom_torsion_atom_site_label_1
_geom_torsion_atom_site_label_2
_geom_torsion_atom_site_label_3
_geom_torsion_atom_site_label_4
_geom_torsion
_geom_torsion_site_symmetry_1
_geom_torsion_site_symmetry_2
_geom_torsion_site_symmetry_3
_geom_torsion_site_symmetry_4
_geom_torsion_publ_flag
N1 C1 C2 C3 -4.15 . . . . ?
C20 C1 C2 C3 167.9(4) . . . . ?
N1 C1 C2 Cl1 169.42 . . . . ?
C20 C1 C2 Cl1 -18.40 . . . . ?
C1 C2 C3 C4 1.2(5) . . . . ?
Cl1 C2 C3 C4 -172.88 . . . . ?
C1 C2 C3 Cl2 178.84 . . . . ?
Cl1 C2 C3 Cl2 4.85 . . . . ?
C2 C3 C4 N1 2.30 . . . . ?
Cl2 C3 C4 N1 -175.18 . . . . ?
C2 C3 C4 C5 -172.8(4) . . . . ?
Cl2 C3 C4 C5 9.69 . . . . ?
N1 C4 C5 C6 9.76 . . . . ?
C3 C4 C5 C6 -175.9(4) . . . . ?
N1 C4 C5 C21 -170.69 . . . . ?
C3 C4 C5 C21 3.6(7) . . . . ?
C4 C5 C6 N2 15.26 . . . . ?
C21 C5 C6 N2 -164.29 . . . . ?
C4 C5 C6 C7 -167.2(4) . . . . ?
C21 C5 C6 C7 13.4(7) . . . . ?
N2 C6 C7 C8 1.94 . . . . ?
C5 C6 C7 C8 -176.0(4) . . . . ?
N2 C6 C7 C27 -168.58 . . . . ?
C5 C6 C7 C27 13.5(8) . . . . ?
C6 C7 C8 C9 2.2(5) . . . . ?
C27 C7 C8 C9 173.4(4) . . . . ?
C6 C7 C8 C33 -165.0(4) . . . . ?
C27 C7 C8 C33 6.2(7) . . . . ?
C7 C8 C9 N2 -5.64 . . . . ?
C33 C8 C9 N2 161.39 . . . . ?
C7 C8 C9 C10 168.5(4) . . . . ?
C33 C8 C9 C10 -24.5(7) . . . . ?
N2 C9 C10 C11 -22.48 . . . . ?
C8 C9 C10 C11 164.4(4) . . . . ?
N2 C9 C10 C39 154.47 . . . . ?
C8 C9 C10 C39 -18.8(7) . . . . ?
C9 C10 C11 N3 -13.42 . . . . ?
C39 C10 C11 N3 169.72 . . . . ?
C9 C10 C11 C12 169.3(5) . . . . ?
C39 C10 C11 C12 -7.5(7) . . . . ?
N3 C11 C12 C13 -3.50 . . . . ?
C10 C11 C12 C13 174.1(5) . . . . ?
N3 C11 C12 Cl3 171.72 . . . . ?
C10 C11 C12 Cl3 -10.60 . . . . ?
C11 C12 C13 C14 2.1(6) . . . . ?
Cl3 C12 C13 C14 -173.43 . . . . ?
C11 C12 C13 Cl4 176.52 . . . . ?
Cl3 C12 C13 Cl4 0.96 . . . . ?
C12 C13 C14 N3 -0.09 . . . . ?
Cl4 C13 C14 N3 -174.19 . . . . ?
C12 C13 C14 C15 -178.1(5) . . . . ?
Cl4 C13 C14 C15 7.75 . . . . ?
N3 C14 C15 C16 13.62 . . . . ?
C13 C14 C15 C16 -168.6(5) . . . . ?
N3 C14 C15 C45 -171.41 . . . . ?
C13 C14 C15 C45 6.3(8) . . . . ?
C14 C15 C16 N4 23.71 . . . . ?
C45 C15 C16 N4 -151.52 . . . . ?
C14 C15 C16 C17 -161.3(4) . . . . ?
C45 C15 C16 C17 23.6(6) . . . . ?
N4 C16 C17 C18 4.76 . . . . ?
C15 C16 C17 C18 -171.0(4) . . . . ?
N4 C16 C17 C51 -162.37 . . . . ?
C15 C16 C17 C51 21.9(7) . . . . ?
C16 C17 C18 C19 -1.7(5) . . . . ?
C51 C17 C18 C19 165.6(4) . . . . ?
C16 C17 C18 C57A -176.2(4) . . . . ?
C51 C17 C18 C57A -8.9(7) . . . . ?
C16 C17 C18 C57 -161.4(4) . . . . ?
C51 C17 C18 C57 5.9(7) . . . . ?
C17 C18 C19 N4 -1.81 . . . . ?
C57A C18 C19 N4 172.0(4) . . . . ?
C57 C18 C19 N4 156.8(4) . . . . ?
C17 C18 C19 C20 177.0(4) . . . . ?
C57A C18 C19 C20 -9.2(8) . . . . ?
C57 C18 C19 C20 -24.4(7) . . . . ?
N1 C1 C20 C19 -12.77 . . . . ?
C2 C1 C20 C19 176.2(4) . . . . ?
N1 C1 C20 C63 162.26 . . . . ?
C2 C1 C20 C63 -8.6(7) . . . . ?
N4 C19 C20 C1 -17.18 . . . . ?
C18 C19 C20 C1 164.3(4) . . . . ?
N4 C19 C20 C63 167.81 . . . . ?
C18 C19 C20 C63 -10.8(7) . . . . ?
C6 C5 C21 C26 -101.1(5) . . . . ?
C4 C5 C21 C26 79.4(6) . . . . ?
C6 C5 C21 C22 81.0(6) . . . . ?
C4 C5 C21 C22 -98.5(5) . . . . ?
C26 C21 C22 C23 0.0(8) . . . . ?
C5 C21 C22 C23 178.0(5) . . . . ?
C21 C22 C23 C24 0.1(9) . . . . ?
C22 C23 C24 C25 0.1(10) . . . . ?
C23 C24 C25 C26 -0.3(10) . . . . ?
C22 C21 C26 C25 -0.2(8) . . . . ?
C5 C21 C26 C25 -178.2(5) . . . . ?
C24 C25 C26 C21 0.3(9) . . . . ?
C1 C20 C63 C68 -67.2(5) . . . . ?
C19 C20 C63 C68 108.3(5) . . . . ?
C1 C20 C63 C64 109.5(5) . . . . ?
C19 C20 C63 C64 -75.0(6) . . . . ?
C68 C63 C64 C65 -0.8(7) . . . . ?
C20 C63 C64 C65 -177.5(5) . . . . ?
C63 C64 C65 C66 -0.5(9) . . . . ?
C64 C65 C66 C67 0.9(10) . . . . ?
C65 C66 C67 C68 0.0(9) . . . . ?
C64 C63 C68 C67 1.7(6) . . . . ?
C20 C63 C68 C67 178.5(4) . . . . ?
C66 C67 C68 C63 -1.3(8) . . . . ?
C17 C18 C57A C58A -72.0(4) . . . . ?
C19 C18 C57A C58A 115.1(4) . . . . ?
C57 C18 C57A C58A -169.76(12) . . . . ?
C17 C18 C57A C62A 95.3(4) . . . . ?
C19 C18 C57A C62A -77.7(5) . . . . ?
C57 C18 C57A C62A -2.51(11) . . . . ?
C62A C57A C58A C59A 0.0 . . . . ?
C18 C57A C58A C59A 167.2(2) . . . . ?
C57A C58A C59A C60A 0.0 . . . . ?
C58A C59A C60A C61A 0.0 . . . . ?
C59A C60A C61A C62A 0.0 . . . . ?
C58A C57A C62A C61A 0.0 . . . . ?
C18 C57A C62A C61A -167.2(2) . . . . ?
C60A C61A C62A C57A 0.0 . . . . ?
C17 C18 C57 C62 99.9(4) . . . . ?
C19 C18 C57 C62 -55.6(5) . . . . ?
C57A C18 C57 C62 -169.91(11) . . . . ?
C17 C18 C57 C58 -75.4(4) . . . . ?
C19 C18 C57 C58 129.1(4) . . . . ?
C57A C18 C57 C58 14.81(12) . . . . ?
C62 C57 C58 C59 0.0 . . . . ?
C18 C57 C58 C59 175.8(2) . . . . ?
C57 C58 C59 C60 0.0 . . . . ?
C58 C59 C60 C61 0.0 . . . . ?
C59 C60 C61 C62 0.0 . . . . ?
C58 C57 C62 C61 0.0 . . . . ?
C18 C57 C62 C61 -174.9(2) . . . . ?
C60 C61 C62 C57 0.0 . . . . ?
C18 C17 C51 C56 -103.1(6) . . . . ?
C16 C17 C51 C56 61.7(6) . . . . ?
C18 C17 C51 C52 73.4(6) . . . . ?
C16 C17 C51 C52 -121.7(5) . . . . ?
C56 C51 C52 C53 -0.7(8) . . . . ?
C17 C51 C52 C53 -177.2(5) . . . . ?
C51 C52 C53 C54 0.3(9) . . . . ?
C52 C53 C54 C55 0.2(10) . . . . ?
C53 C54 C55 C56 -0.4(10) . . . . ?
C52 C51 C56 C55 0.5(8) . . . . ?
C17 C51 C56 C55 177.2(5) . . . . ?
C54 C55 C56 C51 0.1(9) . . . . ?
C14 C15 C45 C46 -109.9(5) . . . . ?
C16 C15 C45 C46 65.4(6) . . . . ?
C14 C15 C45 C50 73.8(6) . . . . ?
C16 C15 C45 C50 -110.9(5) . . . . ?
C50 C45 C46 C47 0.8(7) . . . . ?
C15 C45 C46 C47 -175.8(4) . . . . ?
C45 C46 C47 C48 1.7(8) . . . . ?
C46 C47 C48 C49 -2.5(8) . . . . ?
C47 C48 C49 C50 0.7(8) . . . . ?
C46 C45 C50 C49 -2.5(7) . . . . ?
C15 C45 C50 C49 173.9(5) . . . . ?
C48 C49 C50 C45 1.8(8) . . . . ?
C11 C10 C39 C40 113.2(5) . . . . ?
C9 C10 C39 C40 -63.8(6) . . . . ?
C11 C10 C39 C44 -67.2(6) . . . . ?
C9 C10 C39 C44 115.8(5) . . . . ?
C44 C39 C40 C41 -0.3(8) . . . . ?
C10 C39 C40 C41 179.3(5) . . . . ?
C39 C40 C41 C42 -1.4(10) . . . . ?
C40 C41 C42 C43 1.7(11) . . . . ?
C41 C42 C43 C44 -0.4(10) . . . . ?
C42 C43 C44 C39 -1.3(9) . . . . ?
C40 C39 C44 C43 1.6(8) . . . . ?
C10 C39 C44 C43 -178.0(5) . . . . ?
C7 C8 C33 C34 -62.1(7) . . . . ?
C9 C8 C33 C34 133.2(6) . . . . ?
C7 C8 C33 C38 111.7(6) . . . . ?
C9 C8 C33 C38 -53.0(7) . . . . ?
C38 C33 C34 C35 1.3(9) . . . . ?
C8 C33 C34 C35 175.1(6) . . . . ?
C33 C34 C35 C36 2.5(12) . . . . ?
C34 C35 C36 C37 -3.7(12) . . . . ?
C35 C36 C37 C38 1.1(10) . . . . ?
C36 C37 C38 C33 2.8(9) . . . . ?
C34 C33 C38 C37 -4.0(8) . . . . ?
C8 C33 C38 C37 -178.1(5) . . . . ?
C8 C7 C27 C28 90.8(6) . . . . ?
C6 C7 C27 C28 -100.2(6) . . . . ?
C8 C7 C27 C32 -86.1(6) . . . . ?
C6 C7 C27 C32 82.9(6) . . . . ?
C32 C27 C28 C29 0.2(8) . . . . ?
C7 C27 C28 C29 -176.7(5) . . . . ?
C27 C28 C29 C30 1.0(10) . . . . ?
C28 C29 C30 C31 0.3(12) . . . . ?
C29 C30 C31 C32 -2.8(12) . . . . ?
C30 C31 C32 C27 4.1(9) . . . . ?
C28 C27 C32 C31 -2.8(6) . . . . ?
C7 C27 C32 C31 174.2(5) . . . . ?
C5 C4 N1 C1 170.39 . . . . ?
C3 C4 N1 C1 -4.95 . . . . ?
C5 C4 N1 Zn1 -30.65 . . . . ?
C3 C4 N1 Zn1 154.01 . . . . ?
C20 C1 N1 C4 -166.84 . . . . ?
C2 C1 N1 C4 5.63 . . . . ?
C20 C1 N1 Zn1 33.92 . . . . ?
C2 C1 N1 Zn1 -153.61 . . . . ?
C5 C6 N2 C9 172.52 . . . . ?
C7 C6 N2 C9 -5.43 . . . . ?
C5 C6 N2 Zn1 -16.07 . . . . ?
C7 C6 N2 Zn1 165.98 . . . . ?
C10 C9 N2 C6 -167.34 . . . . ?
C8 C9 N2 C6 6.79 . . . . ?
C10 C9 N2 Zn1 20.94 . . . . ?
C8 C9 N2 Zn1 -164.93 . . . . ?
C10 C11 N3 C14 -174.36 . . . . ?
C12 C11 N3 C14 3.44 . . . . ?
C10 C11 N3 Zn1 42.73 . . . . ?
C12 C11 N3 Zn1 -139.47 . . . . ?
C15 C14 N3 C11 176.05 . . . . ?
C13 C14 N3 C11 -2.13 . . . . ?
C15 C14 N3 Zn1 -41.42 . . . . ?
C13 C14 N3 Zn1 140.40 . . . . ?
C15 C16 N4 C19 169.88 . . . . ?
C17 C16 N4 C19 -5.81 . . . . ?
C15 C16 N4 Zn1 -25.43 . . . . ?
C17 C16 N4 Zn1 158.87 . . . . ?
C20 C19 N4 C16 -174.07 . . . . ?
C18 C19 N4 C16 4.72 . . . . ?
C20 C19 N4 Zn1 21.64 . . . . ?
C18 C19 N4 Zn1 -159.53 . . . . ?
C6 N2 Zn1 N4 -82.44 . . . . ?
C9 N2 Zn1 N4 87.57 . . . . ?
C6 N2 Zn1 N1 -1.11 . . . . ?
C9 N2 Zn1 N1 168.90 . . . . ?
C6 N2 Zn1 N3 -165.82 . . . . ?
C9 N2 Zn1 N3 4.18 . . . . ?
C6 N2 Zn1 N5 105.65 . . . . ?
C9 N2 Zn1 N5 -84.34 . . . . ?
C16 N4 Zn1 N2 -83.21 . . . . ?
C19 N4 Zn1 N2 78.38 . . . . ?
C16 N4 Zn1 N1 -164.48 . . . . ?
C19 N4 Zn1 N1 -2.89 . . . . ?
C16 N4 Zn1 N3 0.23 . . . . ?
C19 N4 Zn1 N3 161.82 . . . . ?
C16 N4 Zn1 N5 88.38 . . . . ?
C19 N4 Zn1 N5 -110.02 . . . . ?
C4 N1 Zn1 N2 22.94 . . . . ?
C1 N1 Zn1 N2 179.01 . . . . ?
C4 N1 Zn1 N4 -178.92 . . . . ?
C1 N1 Zn1 N4 -22.86 . . . . ?
C4 N1 Zn1 N3 101.91 . . . . ?
C1 N1 Zn1 N3 -102.02 . . . . ?
C4 N1 Zn1 N5 -72.10 . . . . ?
C1 N1 Zn1 N5 83.96 . . . . ?
C11 N3 Zn1 N2 -33.19 . . . . ?
C14 N3 Zn1 N2 -171.86 . . . . ?
C11 N3 Zn1 N4 168.79 . . . . ?
C14 N3 Zn1 N4 30.11 . . . . ?
C11 N3 Zn1 N1 -112.06 . . . . ?
C14 N3 Zn1 N1 109.26 . . . . ?
C11 N3 Zn1 N5 62.21 . . . . ?
C14 N3 Zn1 N5 -76.47 . . . . ?
N2 Zn1 N5 C69 139.8(6) . . . . ?
N4 Zn1 N5 C69 -37.1(6) . . . . ?
N1 Zn1 N5 C69 -130.6(6) . . . . ?
N3 Zn1 N5 C69 51.0(6) . . . . ?
N2 Zn1 N5 C73 -18.1(6) . . . . ?
N4 Zn1 N5 C73 165.1(6) . . . . ?
N1 Zn1 N5 C73 71.6(6) . . . . ?
N3 Zn1 N5 C73 -106.8(6) . . . . ?
N2 Zn1 N5 C73A 16.9(9) . . . . ?
N4 Zn1 N5 C73A -159.9(9) . . . . ?
N1 Zn1 N5 C73A 106.6(9) . . . . ?
N3 Zn1 N5 C73A -71.8(9) . . . . ?
N2 Zn1 N5 C69A 176.6(9) . . . . ?
N4 Zn1 N5 C69A -0.2(9) . . . . ?
N1 Zn1 N5 C69A -93.7(9) . . . . ?
N3 Zn1 N5 C69A 87.9(9) . . . . ?
C69 N5 C69A C70A -47.8(13) . . . . ?
C73 N5 C69A C70A 37(2) . . . . ?
C73A N5 C69A C70A 1(2) . . . . ?
Zn1 N5 C69A C70A -160.0(13) . . . . ?
N5 C69A C70A C71A -1(3) . . . . ?
C69A C70A C71A C72A 8(3) . . . . ?
C70A C71A C72A C73A -15(2) . . . . ?
C69 N5 C73A C72A 15.6(16) . . . . ?
C73 N5 C73A C72A -128(2) . . . . ?
C69A N5 C73A C72A -9(2) . . . . ?
Zn1 N5 C73A C72A 150.4(12) . . . . ?
C71A C72A C73A N5 16(2) . . . . ?
C73 N5 C69 C70 -0.4(14) . . . . ?
C73A N5 C69 C70 -21.2(13) . . . . ?
C69A N5 C69 C70 116.6(17) . . . . ?
Zn1 N5 C69 C70 -157.5(8) . . . . ?
N5 C69 C70 C71 -1.0(16) . . . . ?
C69 C70 C71 C72 2.6(16) . . . . ?
C70 C71 C72 C73 -2.9(16) . . . . ?
C69 N5 C73 C72 0.1(14) . . . . ?
C73A N5 C73 C72 42.7(12) . . . . ?
C69A N5 C73 C72 -38.2(16) . . . . ?
Zn1 N5 C73 C72 158.9(8) . . . . ?
C71 C72 C73 N5 1.4(16) . . . . ?
Cl5 C74 C75 Cl6 37(2) . . . . ?
Cl6A C75A C74A Cl5A 80(2) . . . . ?
